data_4076888
loop_
_publ_author_name
'Schulzke, Carola'
'Enright, Dave'
'Sugiyama, Hiroyasu'
'LeBlanc, Guy'
'Gambarotta, Sandro'
'Yap, Glenn P. A.'
'Thompson, Laurence K.'
'Wilson, David R.'
'Duchateau, Rob'

_publ_section_title
;
 The Unusual Stability of Homoleptic Di- and Tetravalent Chromium Alkyls
;
_journal_issue 18
_journal_name_full Organometallics
_journal_page_first 3810
_journal_paper_doi 10.1021/om020237z
_journal_volume 21
_journal_year 2002
_chemical_formula_sum 'C32 H88 Cr4 Si8'
_chemical_formula_weight 905.74
_chemical_name_systematic
; 
 ? 
;
_space_group_IT_number 14
_symmetry_cell_setting monoclinic
_symmetry_space_group_name_Hall '-P 2yn'
_symmetry_space_group_name_H-M 'P 1 21/n 1'
_atom_sites_solution_hydrogens geom
_atom_sites_solution_primary direct
_atom_sites_solution_secondary difmap
_audit_creation_method SHELXL-97
_cell_angle_alpha 90.00
_cell_angle_beta 99.603(2)
_cell_angle_gamma 90.00
_cell_formula_units_Z 4
_cell_length_a 17.0805(16)
_cell_length_b 13.4843(13)
_cell_length_c 22.873(2)
_cell_measurement_reflns_used 'reflections from 60 data frames'
_cell_measurement_temperature 203(2)
_cell_measurement_theta_max 28.29
_cell_measurement_theta_min 1.47
_cell_volume 5194.3(8)
_computing_cell_refinement 'Bruker SMART'
_computing_data_collection 'Bruker SMART'
_computing_data_reduction 'Bruker SHELXTL'
_computing_molecular_graphics 'Bruker SHELXTL'
_computing_publication_material 'Bruker SHELXTL'
_computing_structure_refinement 'SHELXL-97 (Sheldrick, 1997)'
_computing_structure_solution 'SHELXS-97 (Sheldrick, 1990)'
_diffrn_ambient_temperature 203(2)
_diffrn_measured_fraction_theta_full 0.999
_diffrn_measured_fraction_theta_max 0.999
_diffrn_measurement_device_type 'CCD area detector'
_diffrn_measurement_method 'phi and omega scans'
_diffrn_radiation_monochromator graphite
_diffrn_radiation_source 'fine-focus sealed tube'
_diffrn_radiation_type MoK\a
_diffrn_radiation_wavelength 0.71073
_diffrn_reflns_av_R_equivalents 0.1157
_diffrn_reflns_av_sigmaI/netI 0.1245
_diffrn_reflns_limit_h_max 21
_diffrn_reflns_limit_h_min -21
_diffrn_reflns_limit_k_max 16
_diffrn_reflns_limit_k_min 0
_diffrn_reflns_limit_l_max 28
_diffrn_reflns_limit_l_min 0
_diffrn_reflns_number 46760
_diffrn_reflns_theta_full 26.37
_diffrn_reflns_theta_max 26.37
_diffrn_reflns_theta_min 1.38
_diffrn_standards_decay_% <1
_diffrn_standards_number '50 standard frames at start and end'
_exptl_absorpt_coefficient_mu 1.018
_exptl_absorpt_correction_T_max 0.928077
_exptl_absorpt_correction_T_min 0.809644
_exptl_absorpt_correction_type multi-scan
_exptl_absorpt_process_details 'Blessing,R., Acta Cryst. (1995) A51 33-38.'
_exptl_crystal_colour red
_exptl_crystal_density_diffrn 1.158
_exptl_crystal_density_method 'not measured'
_exptl_crystal_description plate
_exptl_crystal_F_000 1952
_exptl_crystal_size_max 0.10
_exptl_crystal_size_mid 0.10
_exptl_crystal_size_min 0.02
_refine_diff_density_max 0.677
_refine_diff_density_min -0.452
_refine_diff_density_rms 0.090
_refine_ls_extinction_method none
_refine_ls_goodness_of_fit_ref 1.024
_refine_ls_hydrogen_treatment mixed
_refine_ls_matrix_type full
_refine_ls_number_parameters 397
_refine_ls_number_reflns 10605
_refine_ls_number_restraints 0
_refine_ls_restrained_S_all 1.024
_refine_ls_R_factor_all 0.1292
_refine_ls_R_factor_gt 0.0541
_refine_ls_shift/su_max 0.015
_refine_ls_shift/su_mean 0.002
_refine_ls_structure_factor_coef Fsqd
_refine_ls_weighting_details 'calc w=1/[\s^2^(Fo^2^)+(0.0700P)^2^+0.0000P] where P=(Fo^2^+2Fc^2^)/3'
_refine_ls_weighting_scheme calc
_refine_ls_wR_factor_gt 0.1153
_refine_ls_wR_factor_ref 0.1429
_reflns_number_gt 5830
_reflns_number_total 10605
_reflns_threshold_expression >2sigma(I)
_cod_data_source_file om020237z.cif
_cod_data_source_block sg415
_cod_depositor_comments
;
The following automatic conversions were performed:

'_symmetry_cell_setting' value 'Monoclinic' changed to 'monoclinic'
according to /home/saulius/struct/CIF-dictionaries/cif_core.dic
dictionary named 'cif_core.dic' version 2.4.1 from 2010-06-29.

Automatic conversion script
Id: cif_fix_values 1715 2011-07-08 13:25:40Z adriana 
;
_cod_original_sg_symbol_H-M P2(1)/n
_cod_database_code 4076888

loop_
_symmetry_equiv_pos_as_xyz
'x, y, z'
'-x+1/2, y+1/2, -z+1/2'
'-x, -y, -z'
'x-1/2, -y-1/2, z-1/2'

loop_
_atom_site_label
_atom_site_type_symbol
_atom_site_fract_x
_atom_site_fract_y
_atom_site_fract_z
_atom_site_U_iso_or_equiv
_atom_site_adp_type
_atom_site_occupancy
_atom_site_symmetry_multiplicity
_atom_site_calc_flag
_atom_site_refinement_flags
Cr1 Cr 0.56380(4) 0.64014(5) 0.24316(3) 0.02523(18) Uani 1 1 d .
Cr2 Cr 0.53567(4) 0.71210(5) 0.32997(3) 0.02488(18) Uani 1 1 d .
Cr3 Cr 0.44071(4) 0.81953(5) 0.27217(3) 0.02576(18) Uani 1 1 d .
Cr4 Cr 0.46813(4) 0.74652(5) 0.18501(3) 0.02654(18) Uani 1 1 d .
Si1 Si 0.40655(9) 0.55683(12) 0.10015(6) 0.0439(4) Uani 1 1 d .
C1 C 0.4605(3) 0.5837(3) 0.17581(19) 0.0311(11) Uani 1 1 d .
H1A H 0.5138 0.5547 0.1813 0.037 Uiso 1 1 calc R
H1B H 0.4318 0.5556 0.2057 0.037 Uiso 1 1 calc R
C2 C 0.4229(4) 0.4242(5) 0.0799(3) 0.0685(19) Uani 1 1 d .
H2A H 0.4792 0.4128 0.0808 0.103 Uiso 1 1 calc R
H2B H 0.3943 0.4109 0.0403 0.103 Uiso 1 1 calc R
H2C H 0.4037 0.3805 0.1080 0.103 Uiso 1 1 calc R
C3 C 0.4378(4) 0.6403(5) 0.0427(2) 0.0658(19) Uani 1 1 d .
H3A H 0.4290 0.7088 0.0527 0.099 Uiso 1 1 calc R
H3B H 0.4070 0.6250 0.0042 0.099 Uiso 1 1 calc R
H3C H 0.4938 0.6302 0.0415 0.099 Uiso 1 1 calc R
C4 C 0.2967(3) 0.5702(6) 0.0963(3) 0.070(2) Uani 1 1 d .
H4A H 0.2844 0.6378 0.1060 0.105 Uiso 1 1 calc R
H4B H 0.2788 0.5251 0.1244 0.105 Uiso 1 1 calc R
H4C H 0.2700 0.5545 0.0566 0.105 Uiso 1 1 calc R
Si2 Si 0.67545(9) 0.66122(11) 0.13961(7) 0.0424(4) Uani 1 1 d .
C5 C 0.5970(3) 0.7295(3) 0.1715(2) 0.0332(11) Uani 1 1 d .
H5A H 0.5505 0.7406 0.1407 0.040 Uiso 1 1 calc R
H5B H 0.6172 0.7941 0.1868 0.040 Uiso 1 1 calc R
C6 C 0.7707(3) 0.6485(4) 0.1940(2) 0.0481(14) Uani 1 1 d .
H6A H 0.8093 0.6124 0.1755 0.072 Uiso 1 1 calc R
H6B H 0.7606 0.6127 0.2287 0.072 Uiso 1 1 calc R
H6C H 0.7914 0.7139 0.2057 0.072 Uiso 1 1 calc R
C7 C 0.6449(4) 0.5335(4) 0.1141(3) 0.0666(19) Uani 1 1 d .
H7A H 0.5958 0.5366 0.0859 0.100 Uiso 1 1 calc R
H7B H 0.6371 0.4934 0.1478 0.100 Uiso 1 1 calc R
H7C H 0.6861 0.5039 0.0952 0.100 Uiso 1 1 calc R
C8 C 0.6970(4) 0.7309(5) 0.0730(3) 0.0655(18) Uani 1 1 d .
H8A H 0.6484 0.7384 0.0446 0.098 Uiso 1 1 calc R
H8B H 0.7357 0.6945 0.0549 0.098 Uiso 1 1 calc R
H8C H 0.7181 0.7959 0.0852 0.098 Uiso 1 1 calc R
Si3 Si 0.72668(9) 0.70441(12) 0.38715(7) 0.0449(4) Uani 1 1 d .
C9 C 0.6582(3) 0.7077(3) 0.3143(2) 0.0306(11) Uani 1 1 d .
H9A H 0.6664 0.6487 0.2910 0.037 Uiso 1 1 calc R
H9B H 0.6693 0.7665 0.2918 0.037 Uiso 1 1 calc R
C10 C 0.7171(3) 0.8168(4) 0.4331(3) 0.0634(18) Uani 1 1 d .
H10A H 0.7251 0.8758 0.4105 0.095 Uiso 1 1 calc R
H10B H 0.7567 0.8145 0.4688 0.095 Uiso 1 1 calc R
H10C H 0.6645 0.8186 0.4438 0.095 Uiso 1 1 calc R
C11 C 0.7102(4) 0.5940(5) 0.4330(2) 0.0679(19) Uani 1 1 d .
H11A H 0.6559 0.5942 0.4403 0.102 Uiso 1 1 calc R
H11B H 0.7463 0.5967 0.4705 0.102 Uiso 1 1 calc R
H11C H 0.7198 0.5339 0.4120 0.102 Uiso 1 1 calc R
C12 C 0.8320(3) 0.7001(6) 0.3730(3) 0.079(2) Uani 1 1 d .
H12A H 0.8419 0.7568 0.3492 0.119 Uiso 1 1 calc R
H12B H 0.8402 0.6395 0.3520 0.119 Uiso 1 1 calc R
H12C H 0.8681 0.7016 0.4105 0.119 Uiso 1 1 calc R
Si4 Si 0.58444(9) 0.42555(10) 0.30681(6) 0.0361(3) Uani 1 1 d .
C13 C 0.5332(3) 0.5462(3) 0.31399(19) 0.0299(11) Uani 1 1 d .
H13A H 0.5518 0.5761 0.3529 0.036 Uiso 1 1 calc R
H13B H 0.4756 0.5367 0.3092 0.036 Uiso 1 1 calc R
C14 C 0.5869(3) 0.3526(4) 0.3768(2) 0.0464(14) Uani 1 1 d .
H14A H 0.6155 0.3898 0.4099 0.070 Uiso 1 1 calc R
H14B H 0.6135 0.2898 0.3733 0.070 Uiso 1 1 calc R
H14C H 0.5331 0.3404 0.3833 0.070 Uiso 1 1 calc R
C15 C 0.6884(3) 0.4386(4) 0.2919(3) 0.0590(17) Uani 1 1 d .
H15A H 0.6879 0.4757 0.2555 0.089 Uiso 1 1 calc R
H15B H 0.7108 0.3733 0.2879 0.089 Uiso 1 1 calc R
H15C H 0.7203 0.4735 0.3246 0.089 Uiso 1 1 calc R
C16 C 0.5293(3) 0.3503(4) 0.2447(2) 0.0523(15) Uani 1 1 d .
H16A H 0.5277 0.3859 0.2076 0.078 Uiso 1 1 calc R
H16B H 0.4755 0.3388 0.2516 0.078 Uiso 1 1 calc R
H16C H 0.5560 0.2872 0.2425 0.078 Uiso 1 1 calc R
Si5 Si 0.41402(9) 0.68255(11) 0.42394(6) 0.0397(4) Uani 1 1 d .
C17 C 0.4115(3) 0.7185(3) 0.3448(2) 0.0309(11) Uani 1 1 d .
H17A H 0.3901 0.7856 0.3376 0.037 Uiso 1 1 calc R
H17B H 0.3783 0.6723 0.3183 0.037 Uiso 1 1 calc R
C18 C 0.4129(4) 0.5444(4) 0.4316(2) 0.0614(17) Uani 1 1 d .
H18A H 0.3668 0.5176 0.4059 0.092 Uiso 1 1 calc R
H18B H 0.4106 0.5270 0.4724 0.092 Uiso 1 1 calc R
H18C H 0.4608 0.5169 0.4204 0.092 Uiso 1 1 calc R
C19 C 0.5034(4) 0.7305(5) 0.4739(2) 0.0595(17) Uani 1 1 d .
H19A H 0.5056 0.8021 0.4704 0.089 Uiso 1 1 calc R
H19B H 0.5508 0.7016 0.4627 0.089 Uiso 1 1 calc R
H19C H 0.5005 0.7127 0.5145 0.089 Uiso 1 1 calc R
C20 C 0.3244(4) 0.7301(5) 0.4506(3) 0.0635(18) Uani 1 1 d .
H20A H 0.2772 0.7058 0.4251 0.095 Uiso 1 1 calc R
H20B H 0.3247 0.8021 0.4499 0.095 Uiso 1 1 calc R
H20C H 0.3244 0.7074 0.4909 0.095 Uiso 1 1 calc R
Si6 Si 0.50315(9) 1.00014(10) 0.36594(6) 0.0387(4) Uani 1 1 d .
C21 C 0.5371(3) 0.8795(3) 0.3379(2) 0.0303(11) Uani 1 1 d .
H21A H 0.5505 0.8327 0.3709 0.036 Uiso 1 1 calc R
H21B H 0.5845 0.8901 0.3198 0.036 Uiso 1 1 calc R
C22 C 0.5818(4) 1.0465(4) 0.4272(2) 0.0611(17) Uani 1 1 d .
H22A H 0.5648 1.1088 0.4422 0.092 Uiso 1 1 calc R
H22B H 0.6309 1.0566 0.4120 0.092 Uiso 1 1 calc R
H22C H 0.5903 0.9981 0.4590 0.092 Uiso 1 1 calc R
C23 C 0.4096(4) 0.9865(4) 0.3970(3) 0.0667(19) Uani 1 1 d .
H23A H 0.3676 0.9627 0.3663 0.100 Uiso 1 1 calc R
H23B H 0.3946 1.0503 0.4113 0.100 Uiso 1 1 calc R
H23C H 0.4178 0.9395 0.4295 0.100 Uiso 1 1 calc R
C24 C 0.4882(3) 1.0974(4) 0.3070(2) 0.0514(15) Uani 1 1 d .
H24A H 0.4474 1.0760 0.2748 0.077 Uiso 1 1 calc R
H24B H 0.5375 1.1079 0.2921 0.077 Uiso 1 1 calc R
H24C H 0.4719 1.1589 0.3234 0.077 Uiso 1 1 calc R
Si7 Si 0.45944(9) 0.97082(11) 0.12271(6) 0.0441(4) Uani 1 1 d .
C25 C 0.4775(3) 0.9083(3) 0.19674(19) 0.0321(11) Uani 1 1 d .
H25A H 0.4384 0.9311 0.2206 0.038 Uiso 1 1 calc R
H25B H 0.5305 0.9255 0.2178 0.038 Uiso 1 1 calc R
C26 C 0.4491(4) 1.1074(4) 0.1324(3) 0.0664(18) Uani 1 1 d .
H26A H 0.4402 1.1393 0.0939 0.100 Uiso 1 1 calc R
H26B H 0.4972 1.1333 0.1559 0.100 Uiso 1 1 calc R
H26C H 0.4044 1.1204 0.1525 0.100 Uiso 1 1 calc R
C27 C 0.3655(4) 0.9286(5) 0.0741(3) 0.080(2) Uani 1 1 d .
H27A H 0.3596 0.9628 0.0364 0.120 Uiso 1 1 calc R
H27B H 0.3204 0.9434 0.0934 0.120 Uiso 1 1 calc R
H27C H 0.3681 0.8576 0.0676 0.120 Uiso 1 1 calc R
C28 C 0.5440(4) 0.9479(5) 0.0822(3) 0.0656(18) Uani 1 1 d .
H28A H 0.5337 0.9807 0.0439 0.098 Uiso 1 1 calc R
H28B H 0.5497 0.8772 0.0764 0.098 Uiso 1 1 calc R
H28C H 0.5925 0.9740 0.1051 0.098 Uiso 1 1 calc R
Si8 Si 0.25137(9) 0.82876(12) 0.21531(7) 0.0464(4) Uani 1 1 d .
C29 C 0.3438(3) 0.7613(4) 0.2062(2) 0.0347(11) Uani 1 1 d .
H29A H 0.3555 0.7716 0.1661 0.042 Uiso 1 1 calc R
H29B H 0.3372 0.6900 0.2122 0.042 Uiso 1 1 calc R
C30 C 0.1721(3) 0.8032(5) 0.1500(3) 0.0646(18) Uani 1 1 d .
H30A H 0.1898 0.8254 0.1140 0.097 Uiso 1 1 calc R
H30B H 0.1240 0.8383 0.1547 0.097 Uiso 1 1 calc R
H30D H 0.1615 0.7325 0.1473 0.097 Uiso 1 1 calc R
C31 C 0.2648(4) 0.9673(4) 0.2218(3) 0.075(2) Uani 1 1 d .
H31A H 0.2858 0.9919 0.1877 0.113 Uiso 1 1 calc R
H31D H 0.3014 0.9828 0.2577 0.113 Uiso 1 1 calc R
H31B H 0.2139 0.9984 0.2232 0.113 Uiso 1 1 calc R
C32 C 0.2117(3) 0.7833(6) 0.2823(3) 0.079(2) Uani 1 1 d .
H32D H 0.2047 0.7120 0.2798 0.119 Uiso 1 1 calc R
H32A H 0.1611 0.8148 0.2839 0.119 Uiso 1 1 calc R
H32B H 0.2490 0.7998 0.3178 0.119 Uiso 1 1 calc R

loop_
_atom_site_aniso_label
_atom_site_aniso_U_11
_atom_site_aniso_U_22
_atom_site_aniso_U_33
_atom_site_aniso_U_23
_atom_site_aniso_U_13
_atom_site_aniso_U_12
Cr1 0.0230(4) 0.0265(4) 0.0269(4) -0.0005(3) 0.0061(3) -0.0009(3)
Cr2 0.0245(4) 0.0257(4) 0.0244(4) 0.0007(3) 0.0040(3) 0.0005(3)
Cr3 0.0239(4) 0.0278(4) 0.0261(4) 0.0026(3) 0.0057(3) 0.0007(3)
Cr4 0.0242(4) 0.0319(4) 0.0236(4) 0.0021(3) 0.0044(3) -0.0025(3)
Si1 0.0397(9) 0.0581(10) 0.0331(8) -0.0083(7) 0.0036(7) -0.0124(7)
C1 0.027(3) 0.036(3) 0.032(3) -0.004(2) 0.010(2) -0.001(2)
C2 0.071(5) 0.075(5) 0.059(4) -0.035(4) 0.010(3) -0.019(4)
C3 0.060(4) 0.104(5) 0.031(3) -0.002(3) 0.003(3) -0.017(4)
C4 0.040(4) 0.119(6) 0.048(4) -0.016(4) -0.002(3) -0.021(4)
Si2 0.0367(8) 0.0498(9) 0.0453(9) -0.0028(7) 0.0196(7) -0.0020(7)
C5 0.029(3) 0.035(3) 0.036(3) -0.003(2) 0.010(2) -0.010(2)
C6 0.035(3) 0.051(3) 0.063(4) 0.000(3) 0.021(3) 0.001(3)
C7 0.057(4) 0.065(4) 0.081(5) -0.030(4) 0.021(4) 0.007(3)
C8 0.060(4) 0.092(5) 0.054(4) 0.006(4) 0.039(3) -0.001(4)
Si3 0.0332(8) 0.0518(10) 0.0449(9) -0.0039(7) -0.0073(7) -0.0002(7)
C9 0.028(3) 0.027(3) 0.036(3) -0.001(2) 0.002(2) -0.002(2)
C10 0.049(4) 0.071(4) 0.062(4) -0.021(3) -0.014(3) -0.017(3)
C11 0.074(5) 0.071(4) 0.047(4) 0.010(3) -0.023(3) -0.002(4)
C12 0.036(4) 0.105(6) 0.088(5) -0.003(4) -0.014(3) 0.002(4)
Si4 0.0417(9) 0.0260(7) 0.0424(9) 0.0035(6) 0.0122(7) 0.0005(6)
C13 0.033(3) 0.032(3) 0.025(3) -0.004(2) 0.004(2) -0.002(2)
C14 0.058(4) 0.033(3) 0.050(3) 0.010(2) 0.013(3) 0.006(3)
C15 0.059(4) 0.033(3) 0.089(5) 0.002(3) 0.025(3) 0.006(3)
C16 0.069(4) 0.029(3) 0.062(4) -0.002(3) 0.018(3) -0.005(3)
Si5 0.0453(9) 0.0426(8) 0.0348(8) 0.0037(7) 0.0172(7) -0.0002(7)
C17 0.030(3) 0.029(3) 0.034(3) 0.004(2) 0.008(2) 0.002(2)
C18 0.091(5) 0.050(4) 0.049(4) 0.009(3) 0.026(3) -0.010(3)
C19 0.074(4) 0.072(4) 0.033(3) 0.002(3) 0.008(3) -0.006(3)
C20 0.061(4) 0.088(5) 0.048(4) 0.012(3) 0.030(3) 0.008(4)
Si6 0.0460(9) 0.0304(7) 0.0417(9) -0.0032(6) 0.0129(7) 0.0033(6)
C21 0.040(3) 0.021(2) 0.031(3) 0.0015(19) 0.005(2) 0.000(2)
C22 0.088(5) 0.046(4) 0.047(4) -0.020(3) 0.005(3) 0.001(3)
C23 0.068(4) 0.051(4) 0.091(5) -0.005(3) 0.043(4) 0.014(3)
C24 0.067(4) 0.026(3) 0.062(4) 0.001(3) 0.012(3) 0.001(3)
Si7 0.0490(10) 0.0466(9) 0.0357(8) 0.0133(7) 0.0042(7) -0.0041(7)
C25 0.035(3) 0.035(3) 0.027(3) 0.005(2) 0.006(2) -0.009(2)
C26 0.081(5) 0.052(4) 0.067(4) 0.028(3) 0.018(4) 0.011(3)
C27 0.077(5) 0.101(6) 0.052(4) 0.020(4) -0.021(4) -0.017(4)
C28 0.081(5) 0.072(4) 0.049(4) 0.025(3) 0.027(3) 0.004(4)
Si8 0.0266(8) 0.0540(10) 0.0587(10) 0.0071(8) 0.0070(7) 0.0030(7)
C29 0.029(3) 0.043(3) 0.032(3) 0.003(2) 0.005(2) -0.003(2)
C30 0.033(3) 0.071(4) 0.083(5) 0.017(4) -0.007(3) 0.002(3)
C31 0.056(4) 0.065(4) 0.104(6) -0.008(4) 0.012(4) 0.018(3)
C32 0.035(4) 0.124(6) 0.086(5) 0.034(5) 0.030(3) 0.021(4)

loop_
_atom_type_symbol
_atom_type_description
_atom_type_scat_dispersion_real
_atom_type_scat_dispersion_imag
_atom_type_scat_source
C C 0.0033 0.0016 'International Tables Vol C Tables 4.2.6.8 and 6.1.1.4'
H H 0.0000 0.0000 'International Tables Vol C Tables 4.2.6.8 and 6.1.1.4'
Si Si 0.0817 0.0704 'International Tables Vol C Tables 4.2.6.8 and 6.1.1.4'
Cr Cr 0.3209 0.6236 'International Tables Vol C Tables 4.2.6.8 and 6.1.1.4'

loop_
_geom_angle_atom_site_label_1
_geom_angle_atom_site_label_2
_geom_angle_atom_site_label_3
_geom_angle
C5 Cr1 C13 177.91(17)
C5 Cr1 Cr2 121.74(13)
C13 Cr1 Cr2 60.09(12)
C5 Cr1 Cr4 59.51(13)
C13 Cr1 Cr4 122.08(13)
Cr2 Cr1 Cr4 90.30(3)
C9 Cr2 C17 179.08(18)
C9 Cr2 Cr1 60.59(12)
C17 Cr2 Cr1 119.19(13)
C9 Cr2 Cr3 120.26(12)
C17 Cr2 Cr3 58.82(12)
Cr1 Cr2 Cr3 89.90(3)
C29 Cr3 C21 179.34(18)
C29 Cr3 Cr4 59.87(12)
C21 Cr3 Cr4 120.41(13)
C29 Cr3 Cr2 121.78(13)
C21 Cr3 Cr2 58.88(11)
Cr4 Cr3 Cr2 90.15(3)
C25 Cr4 C1 178.40(17)
C25 Cr4 Cr3 59.99(12)
C1 Cr4 Cr3 118.86(12)
C25 Cr4 Cr1 119.70(12)
C1 Cr4 Cr1 58.86(12)
Cr3 Cr4 Cr1 89.65(3)
C1 Si1 C4 111.2(2)
C1 Si1 C3 112.4(2)
C4 Si1 C3 108.1(3)
C1 Si1 C2 110.2(3)
C4 Si1 C2 105.6(3)
C3 Si1 C2 109.1(3)
Si1 C1 Cr4 107.2(2)
C7 Si2 C8 106.9(3)
C7 Si2 C5 113.3(2)
C8 Si2 C5 108.7(3)
C7 Si2 C6 106.7(3)
C8 Si2 C6 108.4(3)
C5 Si2 C6 112.6(2)
Si2 C5 Cr1 108.3(2)
C10 Si3 C11 107.2(3)
C10 Si3 C12 107.4(3)
C11 Si3 C12 108.0(3)
C10 Si3 C9 112.4(2)
C11 Si3 C9 112.9(2)
C12 Si3 C9 108.7(3)
Si3 C9 Cr2 109.1(2)
C14 Si4 C15 108.6(3)
C14 Si4 C16 107.5(2)
C15 Si4 C16 106.6(3)
C14 Si4 C13 109.1(2)
C15 Si4 C13 114.0(2)
C16 Si4 C13 110.8(2)
Si4 C13 Cr1 105.4(2)
C20 Si5 C19 108.4(3)
C20 Si5 C18 107.0(3)
C19 Si5 C18 107.9(3)
C20 Si5 C17 110.0(2)
C19 Si5 C17 112.8(2)
C18 Si5 C17 110.5(2)
Si5 C17 Cr2 105.8(2)
C23 Si6 C24 108.8(3)
C23 Si6 C22 107.5(3)
C24 Si6 C22 107.4(3)
C23 Si6 C21 112.2(2)
C24 Si6 C21 112.1(2)
C22 Si6 C21 108.7(2)
Si6 C21 Cr3 108.4(2)
C28 Si7 C26 108.6(3)
C28 Si7 C27 108.1(3)
C26 Si7 C27 106.3(3)
C28 Si7 C25 110.5(2)
C26 Si7 C25 110.0(2)
C27 Si7 C25 113.2(3)
Si7 C25 Cr4 109.8(2)
C30 Si8 C32 106.3(3)
C30 Si8 C29 109.5(3)
C32 Si8 C29 111.1(3)
C30 Si8 C31 107.9(3)
C32 Si8 C31 108.4(3)
C29 Si8 C31 113.5(3)
Si8 C29 Cr3 107.7(2)

loop_
_geom_bond_atom_site_label_1
_geom_bond_atom_site_label_2
_geom_bond_distance
Cr1 C5 2.184(4)
Cr1 C13 2.188(4)
Cr1 Cr2 2.3310(10)
Cr1 Cr4 2.4026(10)
Cr2 C9 2.183(4)
Cr2 C17 2.205(4)
Cr2 Cr3 2.4004(10)
Cr3 C29 2.192(5)
Cr3 C21 2.191(4)
Cr3 Cr4 2.3396(10)
Cr4 C25 2.200(5)
Cr4 C1 2.207(5)
Si1 C1 1.856(5)
Si1 C4 1.872(6)
Si1 C3 1.873(6)
Si1 C2 1.880(6)
Si2 C7 1.865(6)
Si2 C8 1.878(6)
Si2 C5 1.871(5)
Si2 C6 1.884(5)
Si3 C10 1.867(6)
Si3 C11 1.869(6)
Si3 C12 1.880(6)
Si3 C9 1.870(5)
Si4 C14 1.872(5)
Si4 C15 1.871(6)
Si4 C16 1.868(5)
Si4 C13 1.868(5)
Si5 C20 1.854(6)
Si5 C19 1.863(6)
Si5 C18 1.872(5)
Si5 C17 1.867(5)
Si6 C23 1.863(6)
Si6 C24 1.868(5)
Si6 C22 1.879(6)
Si6 C21 1.875(4)
Si7 C28 1.868(6)
Si7 C26 1.867(6)
Si7 C27 1.881(6)
Si7 C25 1.871(4)
Si8 C30 1.874(6)
Si8 C32 1.878(6)
Si8 C29 1.863(5)
Si8 C31 1.885(6)
